data_2020726
loop_
_publ_author_name
'Stinghen, Danilo'
'R\"udiger, Andr\'e Luis'
'Giese, Siddhartha O. K.'
'Nunes, Giovana G.'
'Soares, Ja\'isa F.'
'Hughes, David L.'

_publ_section_title
;
 Cobalt(II) chloride adducts with acetonitrile, propan-2-ol and
 tetrahydrofuran: considerations on nuclearity, reactivity and synthetic
 applications
;
_journal_coeditor_code KY3112
_journal_issue 2
_journal_name_full 'Acta Crystallographica Section C'
_journal_page_first 104
_journal_page_last 114
_journal_paper_doi 10.1107/S2053229617000705
_journal_volume 73
_journal_year 2017
_chemical_formula_iupac '[Co (C2 H3 N)4 (C4 H8 O)2], 2[Co Cl3 (C2 H3 N)]'
_chemical_formula_moiety 'C16 H28 Co N4 O2, 2(C2 H3 Cl3 Co N)'
_chemical_formula_structural '[Co (C2 H3 N)4 (C4 H8 O)2], 2[Co Cl3 (C2 H3 N)]'
_chemical_formula_sum 'C20 H34 Cl6 Co3 N6 O2'
_chemical_formula_weight 780.02
_chemical_name_common 'Cobalt complex, 1'
_chemical_name_systematic
;
Tetrakis(acetonitrile-\k<i>N</i>)bis(tetrahydrofuran-\k<i>O</i>)cobalt(II)
bis[(acetonitrile-\k<i>N</i>)trichloridocobaltate(II)]
;
_space_group_crystal_system triclinic
_space_group_IT_number 2
_space_group_name_Hall '-P 1'
_space_group_name_H-M_alt 'P -1'
_symmetry_space_group_name_Hall '-P 1'
_symmetry_space_group_name_H-M 'P -1'
_atom_sites_solution_hydrogens geom
_atom_sites_solution_primary dual
_atom_sites_solution_secondary difmap
_audit_creation_method SHELXL-2014/7
_cell_angle_alpha 99.665(3)
_cell_angle_beta 104.290(3)
_cell_angle_gamma 93.968(3)
_cell_formula_units_Z 1
_cell_length_a 7.7669(6)
_cell_length_b 9.1516(6)
_cell_length_c 12.4114(9)
_cell_measurement_reflns_used 9949
_cell_measurement_temperature 100(2)
_cell_measurement_theta_max 28.35
_cell_measurement_theta_min 2.72
_cell_volume 837.10(11)
_computing_cell_refinement
;
SAINT (Bruker, 2013)
;
_computing_data_collection
;
APEX3 (Bruker, 2015)
;
_computing_data_reduction
;
SAINT (Bruker, 2013)
;
_computing_molecular_graphics
;
ORTEP (Johnson, 1976) and ORTEP-3 (Farrugia, 2012)
;
_computing_publication_material
;
SHELXL2014 (Sheldrick, 2015b) and WinGX (Farrugia, 2012)
;
_computing_structure_refinement
;
SHELXL2014 (Sheldrick, 2015b)
;
_computing_structure_solution
;
SHELXT2014 (Sheldrick, 2015a)
;
_diffrn_ambient_temperature 100(2)
_diffrn_detector_area_resol_mean 10.4167
_diffrn_measured_fraction_theta_full 0.997
_diffrn_measured_fraction_theta_max 0.998
_diffrn_measurement_device_type 'Bruker D8 Venture/Photon 100 CMOS'
_diffrn_measurement_method '\f and \w scans'
_diffrn_radiation_monochromator graphite
_diffrn_radiation_type MoK\a
_diffrn_radiation_wavelength 0.71073
_diffrn_reflns_av_R_equivalents 0.0345
_diffrn_reflns_limit_h_max 10
_diffrn_reflns_limit_h_min -10
_diffrn_reflns_limit_k_max 11
_diffrn_reflns_limit_k_min -11
_diffrn_reflns_limit_l_max 16
_diffrn_reflns_limit_l_min -16
_diffrn_reflns_number 43965
_diffrn_reflns_theta_full 25.242
_diffrn_reflns_theta_max 27.498
_diffrn_reflns_theta_min 3.589
_exptl_absorpt_coefficient_mu 1.975
_exptl_absorpt_correction_T_max 0.7457
_exptl_absorpt_correction_T_min 0.6736
_exptl_absorpt_correction_type multi-scan
_exptl_absorpt_process_details
;
(SADABS; Bruker, 2014)
;
_exptl_crystal_colour 'translucent intense blue'
_exptl_crystal_density_diffrn 1.547
_exptl_crystal_description block
_exptl_crystal_F_000 395
_exptl_crystal_size_max 0.198
_exptl_crystal_size_mid 0.150
_exptl_crystal_size_min 0.096
_refine_diff_density_max 0.349
_refine_diff_density_min -0.298
_refine_ls_extinction_method none
_refine_ls_goodness_of_fit_ref 1.061
_refine_ls_hydrogen_treatment constr
_refine_ls_matrix_type full
_refine_ls_number_parameters 193
_refine_ls_number_reflns 3836
_refine_ls_number_restraints 0
_refine_ls_restrained_S_all 1.061
_refine_ls_R_factor_all 0.0277
_refine_ls_R_factor_gt 0.0214
_refine_ls_shift/su_max 0.001
_refine_ls_shift/su_mean 0.000
_refine_ls_structure_factor_coef Fsqd
_refine_ls_weighting_details 'w=1/[\s^2^(Fo^2^)+(0.0242P)^2^+0.4147P] where P=(Fo^2^+2Fc^2^)/3'
_refine_ls_weighting_scheme calc
_refine_ls_wR_factor_gt 0.0506
_refine_ls_wR_factor_ref 0.0528
_reflns_number_gt 3389
_reflns_number_total 3836
_reflns_threshold_expression 'I > 2\s(I)'
_cod_data_source_file ky3112sup1.cif
_cod_data_source_block compound-1
_cod_original_cell_volume 837.09(11)
_cod_database_code 2020726
_shelx_space_group_comment
;
The symmetry employed for this shelxl refinement is uniquely defined
by the following loop, which should always be used as a source of
symmetry information in preference to the above space-group names.
They are only intended as comments.
;
_shelx_estimated_absorpt_t_min 0.696
_shelx_estimated_absorpt_t_max 0.833

loop_
_space_group_symop_operation_xyz
'x, y, z'
'-x, -y, -z'

loop_
_atom_site_type_symbol
_atom_site_label
_atom_site_fract_x
_atom_site_fract_y
_atom_site_fract_z
_atom_site_U_iso_or_equiv
_atom_site_adp_type
_atom_site_calc_flag
_atom_site_occupancy
_atom_site_disorder_assembly
_atom_site_disorder_group
Co Co1 0.5000 0.0000 0.5000 0.01311(6) Uani d 1 A .
O O1 0.64865(14) 0.08899(11) 0.66575(8) 0.0191(2) Uani d 1 . .
C C10A 0.7311(3) 0.0011(2) 0.74676(16) 0.0485(6) Uani d 0.374(14) A 1
H H10A 0.6482 -0.0883 0.7420 0.058 Uiso calc 0.374(14) A 1
H H10B 0.8415 -0.0324 0.7296 0.058 Uiso calc 0.374(14) A 1
C C11A 0.7731(15) 0.0898(8) 0.8578(6) 0.0323(17) Uani d 0.374(14) A 1
H H11A 0.8950 0.0775 0.9010 0.039 Uiso calc 0.374(14) A 1
H H11B 0.6868 0.0601 0.8993 0.039 Uiso calc 0.374(14) A 1
C C12A 0.7619(2) 0.2510(2) 0.84281(15) 0.0333(4) Uani d 0.374(14) A 1
H H12A 0.7114 0.3073 0.9008 0.040 Uiso calc 0.374(14) A 1
H H12B 0.8813 0.3015 0.8481 0.040 Uiso calc 0.374(14) A 1
C C10B 0.7311(3) 0.0011(2) 0.74676(16) 0.0485(6) Uani d 0.626(14) A 2
H H10C 0.8044 -0.0690 0.7139 0.058 Uiso calc 0.626(14) A 2
H H10D 0.6391 -0.0566 0.7705 0.058 Uiso calc 0.626(14) A 2
C C11B 0.8468(10) 0.1131(6) 0.8458(4) 0.0402(14) Uani d 0.626(14) A 2
H H11C 0.8512 0.0788 0.9179 0.048 Uiso calc 0.626(14) A 2
H H11D 0.9702 0.1285 0.8379 0.048 Uiso calc 0.626(14) A 2
C C12B 0.7619(2) 0.2510(2) 0.84281(15) 0.0333(4) Uani d 0.626(14) A 2
H H12C 0.8539 0.3379 0.8595 0.040 Uiso calc 0.626(14) A 2
H H12D 0.6927 0.2647 0.9002 0.040 Uiso calc 0.626(14) A 2
C C13 0.6404(2) 0.23802(17) 0.72689(14) 0.0299(4) Uani d 1 . .
H H13A 0.5165 0.2507 0.7311 0.036 Uiso calc 1 A 1
H H13B 0.6807 0.3151 0.6884 0.036 Uiso calc 1 A 1
N N2 0.27441(16) 0.09127(13) 0.53524(11) 0.0203(3) Uani d 1 . .
C C20 0.1641(2) 0.15372(16) 0.55918(14) 0.0239(3) Uani d 1 . .
C C21 0.0256(2) 0.2359(2) 0.5910(2) 0.0417(5) Uani d 1 . .
H H21A 0.0739 0.2981 0.6665 0.063 Uiso calc 1 . .
H H21B -0.0748 0.1656 0.5921 0.063 Uiso calc 1 . .
H H21C -0.0160 0.2995 0.5360 0.063 Uiso calc 1 . .
N N3 0.43478(16) -0.20076(13) 0.54904(10) 0.0192(2) Uani d 1 . .
C C30 0.4175(2) -0.30187(16) 0.58893(12) 0.0196(3) Uani d 1 . .
C C31 0.3969(3) -0.42980(18) 0.64161(14) 0.0307(4) Uani d 1 . .
H H31A 0.4514 -0.4016 0.7234 0.046 Uiso calc 0.59(2) . .
H H31B 0.4561 -0.5108 0.6093 0.046 Uiso calc 0.59(2) . .
H H31C 0.2695 -0.4633 0.6278 0.046 Uiso calc 0.59(2) . .
H H31D 0.3332 -0.5156 0.5836 0.046 Uiso calc 0.41(2) . .
H H31E 0.3286 -0.4063 0.6977 0.046 Uiso calc 0.41(2) . .
H H31F 0.5152 -0.4539 0.6792 0.046 Uiso calc 0.41(2) . .
Co Co2 0.03936(3) 0.67240(2) 0.79974(2) 0.01989(6) Uani d 1 . .
Cl Cl3 0.20716(5) 0.50053(4) 0.86682(3) 0.02761(9) Uani d 1 . .
Cl Cl4 -0.14454(6) 0.58426(5) 0.62702(3) 0.03506(11) Uani d 1 . .
Cl Cl5A 0.2084(6) 0.8824(4) 0.7961(4) 0.0336(5) Uani d 0.76(4) B 1
Cl Cl5B 0.2143(16) 0.8801(13) 0.824(3) 0.044(3) Uani d 0.24(4) B 2
N N4 -0.13533(18) 0.71888(15) 0.89436(11) 0.0244(3) Uani d 1 . .
C C40 -0.2445(2) 0.74139(16) 0.93900(12) 0.0208(3) Uani d 1 . .
C C41 -0.3854(2) 0.77318(19) 0.99456(15) 0.0279(3) Uani d 1 . .
H H41A -0.3387 0.8522 1.0616 0.042 Uiso calc 1 . .
H H41B -0.4277 0.6828 1.0175 0.042 Uiso calc 1 . .
H H41C -0.4848 0.8060 0.9421 0.042 Uiso calc 1 . .

loop_
_atom_site_aniso_label
_atom_site_aniso_U_11
_atom_site_aniso_U_22
_atom_site_aniso_U_33
_atom_site_aniso_U_12
_atom_site_aniso_U_13
_atom_site_aniso_U_23
Co1 0.01273(12) 0.01373(12) 0.01410(13) 0.00460(9) 0.00394(10) 0.00417(9)
O1 0.0253(5) 0.0156(5) 0.0146(5) 0.0073(4) 0.0004(4) 0.0027(4)
C10A 0.0752(15) 0.0253(9) 0.0274(9) 0.0128(9) -0.0216(9) 0.0059(7)
C11A 0.038(4) 0.028(3) 0.027(3) -0.004(3) -0.001(3) 0.012(2)
C12A 0.0370(10) 0.0315(9) 0.0244(8) 0.0016(7) 0.0012(7) -0.0032(7)
C10B 0.0752(15) 0.0253(9) 0.0274(9) 0.0128(9) -0.0216(9) 0.0059(7)
C11B 0.053(3) 0.029(2) 0.0242(19) 0.003(2) -0.016(2) 0.0030(14)
C12B 0.0370(10) 0.0315(9) 0.0244(8) 0.0016(7) 0.0012(7) -0.0032(7)
C13 0.0417(10) 0.0211(8) 0.0234(8) 0.0122(7) 0.0034(7) -0.0015(6)
N2 0.0174(6) 0.0189(6) 0.0253(6) 0.0042(5) 0.0070(5) 0.0034(5)
C20 0.0167(7) 0.0168(7) 0.0343(8) -0.0019(5) 0.0058(6) -0.0033(6)
C21 0.0209(8) 0.0282(9) 0.0719(14) 0.0004(7) 0.0202(9) -0.0129(9)
N3 0.0201(6) 0.0186(6) 0.0202(6) 0.0040(5) 0.0063(5) 0.0050(5)
C30 0.0212(7) 0.0201(7) 0.0177(7) 0.0029(5) 0.0058(6) 0.0025(5)
C31 0.0483(11) 0.0221(8) 0.0248(8) 0.0008(7) 0.0125(7) 0.0102(6)
Co2 0.02154(11) 0.01861(10) 0.01895(10) 0.00355(7) 0.00517(8) 0.00178(7)
Cl3 0.0296(2) 0.03022(19) 0.02602(19) 0.01043(15) 0.00729(15) 0.01106(15)
Cl4 0.0440(2) 0.0332(2) 0.02057(19) 0.01670(18) -0.00327(17) -0.00293(15)
Cl5A 0.0363(9) 0.0190(5) 0.0509(11) 0.0024(5) 0.0215(9) 0.0067(6)
Cl5B 0.0252(19) 0.0276(16) 0.076(8) -0.0012(11) 0.003(3) 0.014(3)
N4 0.0251(7) 0.0270(7) 0.0206(6) 0.0057(5) 0.0050(5) 0.0041(5)
C40 0.0219(7) 0.0190(7) 0.0187(7) 0.0025(6) 0.0003(6) 0.0033(5)
C41 0.0231(8) 0.0302(8) 0.0320(9) 0.0059(6) 0.0097(7) 0.0059(7)

loop_
_atom_type_symbol
_atom_type_description
_atom_type_scat_dispersion_real
_atom_type_scat_dispersion_imag
_atom_type_scat_source
C C 0.0033 0.0016 'International Tables Vol C Tables 4.2.6.8 and 6.1.1.4'
H H 0.0000 0.0000 'International Tables Vol C Tables 4.2.6.8 and 6.1.1.4'
N N 0.0061 0.0033 'International Tables Vol C Tables 4.2.6.8 and 6.1.1.4'
O O 0.0106 0.0060 'International Tables Vol C Tables 4.2.6.8 and 6.1.1.4'
Cl Cl 0.1484 0.1585 'International Tables Vol C Tables 4.2.6.8 and 6.1.1.4'
Co Co 0.3494 0.9721 'International Tables Vol C Tables 4.2.6.8 and 6.1.1.4'

loop_
_geom_angle_atom_site_label_1
_geom_angle_atom_site_label_2
_geom_angle_atom_site_label_3
_geom_angle_site_symmetry_1
_geom_angle_site_symmetry_3
_geom_angle
O1 Co1 O1 2_656 . 180.0
O1 Co1 N3 2_656 . 89.76(4)
O1 Co1 N3 . . 90.24(4)
O1 Co1 N3 2_656 2_656 90.24(4)
O1 Co1 N3 . 2_656 89.76(4)
N3 Co1 N3 . 2_656 180.0
O1 Co1 N2 2_656 2_656 89.93(4)
O1 Co1 N2 . 2_656 90.07(4)
N3 Co1 N2 . 2_656 87.31(5)
N3 Co1 N2 2_656 2_656 92.69(5)
O1 Co1 N2 2_656 . 90.07(4)
O1 Co1 N2 . . 89.93(4)
N3 Co1 N2 . . 92.69(5)
N3 Co1 N2 2_656 . 87.31(5)
N2 Co1 N2 2_656 . 180.0
C10B O1 C13 . . 108.52(12)
C10A O1 C13 . . 108.52(12)
C10B O1 Co1 . . 124.46(9)
C10A O1 Co1 . . 124.46(9)
C13 O1 Co1 . . 124.67(9)
C11A C10A O1 . . 109.1(3)
C11A C10A H10A . . 109.9
O1 C10A H10A . . 109.9
C11A C10A H10B . . 109.9
O1 C10A H10B . . 109.9
H10A C10A H10B . . 108.3
C10A C11A C12A . . 106.4(4)
C10A C11A H11A . . 110.5
C12A C11A H11A . . 110.5
C10A C11A H11B . . 110.5
C12A C11A H11B . . 110.5
H11A C11A H11B . . 108.6
C13 C12A C11A . . 104.0(3)
C13 C12A H12A . . 111.0
C11A C12A H12A . . 111.0
C13 C12A H12B . . 111.0
C11A C12A H12B . . 111.0
H12A C12A H12B . . 109.0
O1 C10B C11B . . 105.1(2)
O1 C10B H10C . . 110.7
C11B C10B H10C . . 110.7
O1 C10B H10D . . 110.7
C11B C10B H10D . . 110.7
H10C C10B H10D . . 108.8
C12B C11B C10B . . 105.1(3)
C12B C11B H11C . . 110.7
C10B C11B H11C . . 110.7
C12B C11B H11D . . 110.7
C10B C11B H11D . . 110.7
H11C C11B H11D . . 108.8
C11B C12B C13 . . 107.7(2)
C11B C12B H12C . . 110.2
C13 C12B H12C . . 110.2
C11B C12B H12D . . 110.2
C13 C12B H12D . . 110.2
H12C C12B H12D . . 108.5
O1 C13 C12B . . 106.13(13)
O1 C13 C12A . . 106.13(13)
O1 C13 H13A . . 110.5
C12A C13 H13A . . 110.5
O1 C13 H13B . . 110.5
C12A C13 H13B . . 110.5
H13A C13 H13B . . 108.7
C20 N2 Co1 . . 172.92(12)
N2 C20 C21 . . 178.93(17)
C20 C21 H21A . . 109.5
C20 C21 H21B . . 109.5
H21A C21 H21B . . 109.5
C20 C21 H21C . . 109.5
H21A C21 H21C . . 109.5
H21B C21 H21C . . 109.5
C30 N3 Co1 . . 170.53(12)
N3 C30 C31 . . 179.12(17)
C30 C31 H31A . . 109.5
C30 C31 H31B . . 109.5
H31A C31 H31B . . 109.5
C30 C31 H31C . . 109.5
H31A C31 H31C . . 109.5
H31B C31 H31C . . 109.5
C30 C31 H31D . . 109.5
H31A C31 H31D . . 141.1
H31B C31 H31D . . 56.3
H31C C31 H31D . . 56.3
C30 C31 H31E . . 109.5
H31A C31 H31E . . 56.3
H31B C31 H31E . . 141.1
H31C C31 H31E . . 56.3
H31D C31 H31E . . 109.5
C30 C31 H31F . . 109.5
H31A C31 H31F . . 56.3
H31B C31 H31F . . 56.3
H31C C31 H31F . . 141.1
H31D C31 H31F . . 109.5
H31E C31 H31F . . 109.5
N4 Co2 Cl5B . . 106.1(7)
N4 Co2 Cl4 . . 102.04(4)
Cl5B Co2 Cl4 . . 118.0(9)
N4 Co2 Cl3 . . 109.16(4)
Cl5B Co2 Cl3 . . 108.4(4)
Cl4 Co2 Cl3 . . 112.505(17)
N4 Co2 Cl5A . . 111.05(9)
Cl4 Co2 Cl5A . . 109.56(14)
Cl3 Co2 Cl5A . . 112.10(13)
C40 N4 Co2 . . 174.12(13)
N4 C40 C41 . . 178.57(16)
C40 C41 H41A . . 109.5
C40 C41 H41B . . 109.5
H41A C41 H41B . . 109.5
C40 C41 H41C . . 109.5
H41A C41 H41C . . 109.5
H41B C41 H41C . . 109.5

loop_
_geom_bond_atom_site_label_1
_geom_bond_atom_site_label_2
_geom_bond_site_symmetry_2
_geom_bond_distance
Co1 O1 2_656 2.0888(10)
Co1 O1 . 2.0888(10)
Co1 N3 . 2.0979(12)
Co1 N3 2_656 2.0979(12)
Co1 N2 2_656 2.1017(12)
Co1 N2 . 2.1017(12)
O1 C10B . 1.4465(19)
O1 C10A . 1.4465(19)
O1 C13 . 1.4591(17)
C10A C11A . 1.425(8)
C10A H10A . 0.9900
C10A H10B . 0.9900
C11A C12A . 1.523(7)
C11A H11A . 0.9900
C11A H11B . 0.9900
C12A C13 . 1.494(2)
C12A H12A . 0.9900
C12A H12B . 0.9900
C10B C11B . 1.507(5)
C10B H10C . 0.9900
C10B H10D . 0.9900
C11B C12B . 1.466(5)
C11B H11C . 0.9900
C11B H11D . 0.9900
C12B C13 . 1.494(2)
C12B H12C . 0.9900
C12B H12D . 0.9900
C13 H13A . 0.9900
C13 H13B . 0.9900
N2 C20 . 1.1334(19)
C20 C21 . 1.449(2)
C21 H21A . 0.9800
C21 H21B . 0.9800
C21 H21C . 0.9800
N3 C30 . 1.1354(19)
C30 C31 . 1.451(2)
C31 H31A . 0.9800
C31 H31B . 0.9800
C31 H31C . 0.9800
C31 H31D . 0.9800
C31 H31E . 0.9800
C31 H31F . 0.9800
Co2 N4 . 2.0248(13)
Co2 Cl5B . 2.190(13)
Co2 Cl4 . 2.2439(5)
Co2 Cl3 . 2.2479(4)
Co2 Cl5A . 2.264(4)
N4 C40 . 1.134(2)
C40 C41 . 1.451(2)
C41 H41A . 0.9800
C41 H41B . 0.9800
C41 H41C . 0.9800

loop_
_geom_torsion_atom_site_label_1
_geom_torsion_atom_site_label_2
_geom_torsion_atom_site_label_3
_geom_torsion_atom_site_label_4
_geom_torsion
C13 O1 C10A C11A 0.8(5)
Co1 O1 C10A C11A -162.5(5)
O1 C10A C11A C12A -15.4(8)
C10A C11A C12A C13 23.6(7)
C13 O1 C10B C11B -25.8(4)
Co1 O1 C10B C11B 171.0(4)
O1 C10B C11B C12B 27.1(6)
C10B C11B C12B C13 -18.5(6)
C10B O1 C13 C12B 14.4(2)
Co1 O1 C13 C12B 177.62(10)
C10A O1 C13 C12A 14.4(2)
Co1 O1 C13 C12A 177.62(10)
C11B C12B C13 O1 3.1(4)
C11A C12A C13 O1 -22.9(5)

_cod_database_fobs_code 2020726
